data_2217731
loop_
_publ_author_name
'Deng, Zhao-Peng'
'Gao, Shan'
'Huo, Li-Hua'
'Ng, Seik Weng'

_publ_section_title
;
 Diaquabis(4-formylbenzoato-\k<i>O</i>)zinc(II)
;
_journal_coeditor_code BT2669
_journal_issue 3
_journal_name_full 'Acta Crystallographica Section E'
_journal_page_first m447
_journal_paper_doi 10.1107/S1600536808003152
_journal_volume 64
_journal_year 2008
_chemical_formula_iupac '[Zn (C8 H5 O3)2 (H2 O)2]'
_chemical_formula_moiety 'Zn (C8 H5 O3)2 (H2 O)2'
_chemical_formula_sum 'C16 H14 O8 Zn'
_chemical_formula_weight 399.64
_chemical_name_systematic
;
Diaquabis(4-formylbenzoato-\kO)zinc(II)
;
_space_group_IT_number 15
_symmetry_cell_setting monoclinic
_symmetry_space_group_name_Hall '-C 2yc'
_symmetry_space_group_name_H-M 'C 1 2/c 1'
_atom_sites_solution_hydrogens geom
_atom_sites_solution_primary direct
_atom_sites_solution_secondary difmap
_audit_creation_method SHELXL-97
_cell_angle_alpha 90.00
_cell_angle_beta 110.039(2)
_cell_angle_gamma 90.00
_cell_formula_units_Z 4
_cell_length_a 27.5370(10)
_cell_length_b 5.0039(2)
_cell_length_c 12.0930(6)
_cell_measurement_reflns_used 5776
_cell_measurement_temperature 295(2)
_cell_measurement_theta_max 27.5
_cell_measurement_theta_min 3.2
_cell_volume 1565.44(12)
_computing_cell_refinement 'RAPID-AUTO (Rigaku, 1998)'
_computing_data_collection 'RAPID-AUTO (Rigaku, 1998)'
_computing_data_reduction 'CrystalStructure (Rigaku/MSC, 2002)'
_computing_molecular_graphics 'X-SEED (Barbour, 2001)'
_computing_publication_material 'publCIF (Westrip, 2008)'
_computing_structure_refinement 'SHELXL97 (Sheldrick, 2008)'
_computing_structure_solution 'SHELXS97 (Sheldrick, 2008)'
_diffrn_ambient_temperature 295(2)
_diffrn_detector_area_resol_mean 10.000
_diffrn_measured_fraction_theta_full 0.997
_diffrn_measured_fraction_theta_max 0.997
_diffrn_measurement_device_type 'Rigaku R-AXIS RAPID'
_diffrn_measurement_method \w
_diffrn_radiation_monochromator graphite
_diffrn_radiation_source 'fine-focus sealed tube'
_diffrn_radiation_type MoK\a
_diffrn_radiation_wavelength 0.71073
_diffrn_reflns_av_R_equivalents 0.0339
_diffrn_reflns_av_sigmaI/netI 0.0285
_diffrn_reflns_limit_h_max 35
_diffrn_reflns_limit_h_min -35
_diffrn_reflns_limit_k_max 6
_diffrn_reflns_limit_k_min -6
_diffrn_reflns_limit_l_max 15
_diffrn_reflns_limit_l_min -15
_diffrn_reflns_number 7203
_diffrn_reflns_theta_full 27.47
_diffrn_reflns_theta_max 27.47
_diffrn_reflns_theta_min 3.15
_diffrn_standards_decay_% 0
_diffrn_standards_interval_count 0
_diffrn_standards_interval_time 0
_diffrn_standards_number 0
_exptl_absorpt_coefficient_mu 1.613
_exptl_absorpt_correction_T_max 0.760
_exptl_absorpt_correction_T_min 0.532
_exptl_absorpt_correction_type multi-scan
_exptl_absorpt_process_details '(ABSCOR; Higashi, 1995)'
_exptl_crystal_colour Colorless
_exptl_crystal_density_diffrn 1.696
_exptl_crystal_density_method 'not measured'
_exptl_crystal_description Block
_exptl_crystal_F_000 816
_exptl_crystal_size_max 0.34
_exptl_crystal_size_mid 0.26
_exptl_crystal_size_min 0.18
_refine_diff_density_max 0.589
_refine_diff_density_min -0.379
_refine_ls_extinction_method none
_refine_ls_goodness_of_fit_ref 1.088
_refine_ls_hydrogen_treatment mixed
_refine_ls_matrix_type full
_refine_ls_number_parameters 132
_refine_ls_number_reflns 1785
_refine_ls_number_restraints 3
_refine_ls_restrained_S_all 1.087
_refine_ls_R_factor_all 0.0433
_refine_ls_R_factor_gt 0.0291
_refine_ls_shift/su_max 0.001
_refine_ls_shift/su_mean 0.000
_refine_ls_structure_factor_coef Fsqd
_refine_ls_weighting_details 'calc w=1/[\s^2^(Fo^2^)+(0.0444P)^2^+0.5739P] where P=(Fo^2^+2Fc^2^)/3'
_refine_ls_weighting_scheme calc
_refine_ls_wR_factor_gt 0.0673
_refine_ls_wR_factor_ref 0.0816
_reflns_number_gt 1448
_reflns_number_total 1785
_reflns_threshold_expression I>2\s(I)
_cod_data_source_file bt2669.cif
_cod_data_source_block I
_cod_depositor_comments
;
The following automatic conversions were performed:
'_symmetry_cell_setting' value 'Monoclinic' changed to 'monoclinic'
according to '/home/saulius/struct/CIF-dictionaries/cif_core.dic'
dictionary named 'cif_core.dic' version 2.4.1 from 2010-06-29.

Automatic conversion script
Id: cif_fix_enum 1527 2010-12-29 10:47:43Z saulius 

The following automatic conversions were performed:

'_symmetry_cell_setting' value 'Monoclinic' changed to 'monoclinic'
according to /home/saulius/struct/CIF-dictionaries/cif_core.dic
dictionary named 'cif_core.dic' version 2.4.1 from 2010-06-29.

Automatic conversion script
Id: cif_fix_values 1715 2011-07-08 13:25:40Z adriana 
;
_cod_original_cell_volume 1565.40(10)
_cod_original_sg_symbol_H-M 'C 2/c'
_cod_database_code 2217731
_cod_database_fobs_code 2217731

loop_
_symmetry_equiv_pos_as_xyz
'x, y, z'
'-x, y, -z+1/2'
'x+1/2, y+1/2, z'
'-x+1/2, y+1/2, -z+1/2'
'-x, -y, -z'
'x, -y, z-1/2'
'-x+1/2, -y+1/2, -z'
'x+1/2, -y+1/2, z-1/2'

loop_
_atom_site_type_symbol
_atom_site_label
_atom_site_fract_x
_atom_site_fract_y
_atom_site_fract_z
_atom_site_U_iso_or_equiv
_atom_site_adp_type
_atom_site_calc_flag
_atom_site_refinement_flags
_atom_site_occupancy
_atom_site_disorder_assembly
_atom_site_disorder_group
Zn Zn1 0.5000 0.07300(7) 0.7500 0.03500(15) Uani d S 1 . .
O O1W 0.52887(7) -0.2045(3) 0.67306(15) 0.0420(4) Uani d D 1 . .
O O1 0.44080(6) 0.3312(3) 0.69827(13) 0.0347(4) Uani d . 1 . .
O O2 0.46297(6) 0.2522(3) 0.54394(14) 0.0396(4) Uani d . 1 . .
O O3 0.28940(13) 1.2782(7) 0.2481(3) 0.0537(13) Uani d P 0.508(5) A 1
O O3' 0.25060(16) 1.2320(10) 0.3707(4) 0.0757(18) Uani d P 0.492(5) A 2
H H1W1 0.5398(10) -0.346(3) 0.7104(19) 0.051(8) Uiso d D 1 . .
H H1W2 0.5313(11) -0.208(5) 0.6055(12) 0.062(9) Uiso d D 1 . .
C C1 0.43534(8) 0.3714(4) 0.59025(19) 0.0299(5) Uani d . 1 . .
C C2 0.39595(8) 0.5736(4) 0.52428(18) 0.0283(4) Uani d . 1 . .
C C3 0.35743(9) 0.6552(5) 0.5675(2) 0.0396(5) Uani d . 1 . .
H H3 0.3554 0.5809 0.6363 0.048 Uiso calc R 1 . .
C C4 0.32199(9) 0.8489(6) 0.5070(2) 0.0444(6) Uani d . 1 . .
H H4 0.2963 0.9046 0.5357 0.053 Uiso calc R 1 . .
C C5 0.32469(8) 0.9588(4) 0.4047(2) 0.0348(5) Uani d . 1 A .
C C6 0.36283(9) 0.8759(5) 0.3612(2) 0.0373(5) Uani d . 1 . .
H H6 0.3645 0.9485 0.2919 0.045 Uiso calc R 1 . .
C C7 0.39830(9) 0.6846(5) 0.4219(2) 0.0358(5) Uani d . 1 . .
H H7 0.4240 0.6303 0.3932 0.043 Uiso calc R 1 . .
C C8 0.28767(9) 1.1697(5) 0.3399(2) 0.0460(6) Uani d . 1 . .
H H8 0.2621 1.2233 0.3691 0.055 Uiso calc PR 0.508(5) A 1
H H8' 0.2924 1.2551 0.2760 0.055 Uiso calc PR 0.492(5) A 2

loop_
_atom_site_aniso_label
_atom_site_aniso_U_11
_atom_site_aniso_U_22
_atom_site_aniso_U_33
_atom_site_aniso_U_12
_atom_site_aniso_U_13
_atom_site_aniso_U_23
Zn1 0.0384(2) 0.02089(19) 0.0487(3) 0.000 0.01878(17) 0.000
O1W 0.0676(11) 0.0278(8) 0.0359(10) 0.0119(8) 0.0247(8) 0.0052(7)
O1 0.0445(9) 0.0313(8) 0.0266(8) -0.0005(7) 0.0101(6) 0.0054(6)
O2 0.0460(9) 0.0351(8) 0.0355(9) 0.0121(7) 0.0111(7) -0.0003(7)
O3 0.051(2) 0.055(2) 0.052(2) 0.0156(17) 0.0141(17) 0.0215(19)
O3' 0.058(3) 0.086(4) 0.079(3) 0.036(2) 0.019(2) 0.008(3)
C1 0.0335(11) 0.0244(10) 0.0276(11) -0.0051(8) 0.0051(8) -0.0011(8)
C2 0.0318(10) 0.0251(10) 0.0264(10) -0.0022(8) 0.0078(8) -0.0022(9)
C3 0.0413(12) 0.0478(13) 0.0338(13) 0.0033(11) 0.0180(10) 0.0055(10)
C4 0.0356(12) 0.0557(15) 0.0458(15) 0.0093(11) 0.0190(10) -0.0025(12)
C5 0.0314(11) 0.0341(12) 0.0337(12) 0.0016(9) 0.0044(9) -0.0032(10)
C6 0.0418(12) 0.0386(12) 0.0322(12) 0.0061(10) 0.0135(9) 0.0093(10)
C7 0.0417(12) 0.0366(11) 0.0342(12) 0.0106(10) 0.0196(10) 0.0037(10)
C8 0.0368(13) 0.0432(13) 0.0497(16) 0.0091(11) 0.0043(11) -0.0036(12)

loop_
_atom_type_symbol
_atom_type_description
_atom_type_scat_dispersion_real
_atom_type_scat_dispersion_imag
_atom_type_scat_source
C C 0.0033 0.0016 'International Tables Vol C Tables 4.2.6.8 and 6.1.1.4'
H H 0.0000 0.0000 'International Tables Vol C Tables 4.2.6.8 and 6.1.1.4'
O O 0.0106 0.0060 'International Tables Vol C Tables 4.2.6.8 and 6.1.1.4'
Zn Zn 0.2839 1.4301 'International Tables Vol C Tables 4.2.6.8 and 6.1.1.4'

loop_
_geom_angle_atom_site_label_1
_geom_angle_atom_site_label_2
_geom_angle_atom_site_label_3
_geom_angle_site_symmetry_1
_geom_angle_site_symmetry_3
_geom_angle
O1W Zn1 O1W . 2_656 91.11(10)
O1W Zn1 O1 . 2_656 100.59(7)
O1W Zn1 O1 2_656 2_656 135.95(7)
O1W Zn1 O1 . . 135.95(7)
O1W Zn1 O1 2_656 . 100.59(7)
O1 Zn1 O1 2_656 . 99.75(9)
Zn1 O1W H1W1 . . 117.8(17)
Zn1 O1W H1W2 . . 130.4(17)
H1W1 O1W H1W2 . . 111.8(16)
C1 O1 Zn1 . . 102.62(13)
O2 C1 O1 . . 120.65(19)
O2 C1 C2 . . 121.9(2)
O1 C1 C2 . . 117.42(19)
C7 C2 C3 . . 119.6(2)
C7 C2 C1 . . 120.14(19)
C3 C2 C1 . . 120.2(2)
C4 C3 C2 . . 119.5(2)
C4 C3 H3 . . 120.2
C2 C3 H3 . . 120.2
C5 C4 C3 . . 120.4(2)
C5 C4 H4 . . 119.8
C3 C4 H4 . . 119.8
C4 C5 C6 . . 120.0(2)
C4 C5 C8 . . 121.1(2)
C6 C5 C8 . . 118.9(2)
C7 C6 C5 . . 119.6(2)
C7 C6 H6 . . 120.2
C5 C6 H6 . . 120.2
C2 C7 C6 . . 120.8(2)
C2 C7 H7 . . 119.6
C6 C7 H7 . . 119.6
O3 C8 O3' . . 116.3(3)
O3 C8 C5 . . 123.1(3)
O3' C8 C5 . . 120.4(3)
O3 C8 H8 . . 118.4
C5 C8 H8 . . 118.4
O3' C8 H8' . . 119.8
C5 C8 H8' . . 119.8
H8 C8 H8' . . 121.5

loop_
_geom_bond_atom_site_label_1
_geom_bond_atom_site_label_2
_geom_bond_site_symmetry_2
_geom_bond_distance
_geom_bond_publ_flag
Zn1 O1w . 1.983(2) yes
Zn1 O1w 2_656 1.983(2) ?
Zn1 O1 2_656 2.005(2) ?
Zn1 O1 . 2.005(2) yes
Zn1 O2 . 2.512(2) yes
O1W H1W1 . 0.840(10) ?
O1W H1W2 . 0.840(10) ?
O1 C1 . 1.279(3) ?
O2 C1 . 1.241(3) ?
O3 C8 . 1.251(4) ?
O3' C8 . 1.240(5) ?
C1 C2 . 1.498(3) ?
C2 C7 . 1.379(3) ?
C2 C3 . 1.395(3) ?
C3 C4 . 1.392(4) ?
C3 H3 . 0.9300 ?
C4 C5 . 1.379(4) ?
C4 H4 . 0.9300 ?
C5 C6 . 1.389(3) ?
C5 C8 . 1.490(3) ?
C6 C7 . 1.385(3) ?
C6 H6 . 0.9300 ?
C7 H7 . 0.9300 ?
C8 H8 . 0.9300 ?
C8 H8' . 0.9300 ?

loop_
_geom_hbond_atom_site_label_D
_geom_hbond_atom_site_label_H
_geom_hbond_atom_site_label_A
_geom_hbond_site_symmetry_A
_geom_hbond_distance_DH
_geom_hbond_distance_HA
_geom_hbond_distance_DA
_geom_hbond_angle_DHA
_geom_hbond_publ_flag
O1W H1W1 O1 2_646 0.840(10) 1.930(10) 2.761(2) 174(3) y
O1W H1W2 O2 5_656 0.840(10) 1.880(10) 2.720(2) 174(3) y

loop_
_geom_torsion_atom_site_label_1
_geom_torsion_atom_site_label_2
_geom_torsion_atom_site_label_3
_geom_torsion_atom_site_label_4
_geom_torsion_site_symmetry_1
_geom_torsion
O1W Zn1 O1 C1 . -27.75(17)
O1W Zn1 O1 C1 2_656 -130.56(13)
O1 Zn1 O1 C1 2_656 88.73(13)
Zn1 O1 C1 O2 . 2.0(2)
Zn1 O1 C1 C2 . -175.83(14)
O2 C1 C2 C7 . -17.2(3)
O1 C1 C2 C7 . 160.7(2)
O2 C1 C2 C3 . 164.4(2)
O1 C1 C2 C3 . -17.8(3)
C7 C2 C3 C4 . -0.3(4)
C1 C2 C3 C4 . 178.2(2)
C2 C3 C4 C5 . 0.3(4)
C3 C4 C5 C6 . 0.1(4)
C3 C4 C5 C8 . -178.9(2)
C4 C5 C6 C7 . -0.6(4)
C8 C5 C6 C7 . 178.5(2)
C3 C2 C7 C6 . -0.1(3)
C1 C2 C7 C6 . -178.6(2)
C5 C6 C7 C2 . 0.6(4)
C4 C5 C8 O3 . 178.6(3)
C6 C5 C8 O3 . -0.5(4)
C4 C5 C8 O3' . -7.0(5)
C6 C5 C8 O3' . 173.9(3)
